data_2238077
loop_
_publ_author_name
'Wang, Peng Li'
'Mozharivskyj, Yurij'

_publ_section_title
;
 The low-symmetry lanthanum(III) oxotellurate(IV), La~10~Te~12~O~39~
;
_journal_coeditor_code WM2737
_journal_issue 6
_journal_name_full 'Acta Crystallographica Section E'
_journal_page_first i36
_journal_paper_doi 10.1107/S1600536813012191
_journal_volume 69
_journal_year 2013
_chemical_formula_iupac 'La10 Te12 O39'
_chemical_formula_moiety 'La10 O39 Te12'
_chemical_formula_sum 'La10 O39 Te12'
_chemical_formula_weight 3544.30
_chemical_name_systematic
;
Decalanthanum dodecatellurium triacontnonaoxide
;
_space_group_IT_number 2
_symmetry_cell_setting triclinic
_symmetry_space_group_name_Hall '-P 1'
_symmetry_space_group_name_H-M 'P -1'
_atom_sites_solution_primary direct
_atom_sites_solution_secondary difmap
_cell_angle_alpha 95.53(3)
_cell_angle_beta 100.88(3)
_cell_angle_gamma 93.13(3)
_cell_formula_units_Z 1
_cell_length_a 5.6856(11)
_cell_length_b 12.621(3)
_cell_length_c 14.402(3)
_cell_measurement_reflns_used 18743
_cell_measurement_temperature 293(2)
_cell_measurement_theta_max 36.9
_cell_measurement_theta_min 2.9
_cell_volume 1007.4(4)
_computing_cell_refinement 'X-AREA (Stoe, 2004)'
_computing_data_collection 'X-AREA (Stoe, 2004)'
_computing_data_reduction 'X-RED32 (Stoe, 2004)'
_computing_molecular_graphics 'DIAMOND (Crystal Impact, 2008)'
_computing_publication_material 'SHELXL97 (Sheldrick, 2008)'
_computing_structure_refinement 'SHELXL97 (Sheldrick, 2008)'
_computing_structure_solution 'SHELXS97 (Sheldrick, 2008)'
_diffrn_ambient_temperature 293(2)
_diffrn_measured_fraction_theta_full 0.912
_diffrn_measured_fraction_theta_max 0.912
_diffrn_measurement_device_type 'Stoe IPDSII'
_diffrn_measurement_method \w-scan
_diffrn_radiation_monochromator graphite
_diffrn_radiation_source 'fine-focus sealed tube'
_diffrn_radiation_type MoK\a
_diffrn_radiation_wavelength 0.71073
_diffrn_reflns_av_R_equivalents 0.0632
_diffrn_reflns_av_sigmaI/netI 0.1414
_diffrn_reflns_limit_h_max 6
_diffrn_reflns_limit_h_min -9
_diffrn_reflns_limit_k_max 20
_diffrn_reflns_limit_k_min -21
_diffrn_reflns_limit_l_max 23
_diffrn_reflns_limit_l_min -23
_diffrn_reflns_number 18743
_diffrn_reflns_theta_full 36.33
_diffrn_reflns_theta_max 36.33
_diffrn_reflns_theta_min 2.90
_diffrn_standards_number 0
_exptl_absorpt_coefficient_mu 18.979
_exptl_absorpt_correction_T_max 0.7016
_exptl_absorpt_correction_T_min 0.2559
_exptl_absorpt_correction_type numerical
_exptl_absorpt_process_details
;
(<i>X-SHAPE</i> and <i>X-RED32</i>; Stoe, 2004)
;
_exptl_crystal_colour colourless
_exptl_crystal_density_diffrn 5.843
_exptl_crystal_density_method 'not measured'
_exptl_crystal_description needle
_exptl_crystal_F_000 1506
_exptl_crystal_size_max 0.124
_exptl_crystal_size_mid 0.036
_exptl_crystal_size_min 0.023
_refine_diff_density_max 3.707
_refine_diff_density_min -3.978
_refine_ls_extinction_coef 0.00195(3)
_refine_ls_extinction_expression Fc^*^=kFc[1+0.001xFc^2^\l^3^/sin(2\q)]^-1/4^
_refine_ls_extinction_method 'SHELXL97 (Sheldrick, 2008)'
_refine_ls_goodness_of_fit_ref 0.765
_refine_ls_matrix_type full
_refine_ls_number_parameters 289
_refine_ls_number_reflns 8922
_refine_ls_number_restraints 0
_refine_ls_restrained_S_all 0.765
_refine_ls_R_factor_all 0.1024
_refine_ls_R_factor_gt 0.0416
_refine_ls_shift/su_max 0.003
_refine_ls_shift/su_mean 0.000
_refine_ls_structure_factor_coef Fsqd
_refine_ls_weighting_details 'calc w=1/[\s^2^(Fo^2^)+(0.0122P)^2^+0.0000P] where P=(Fo^2^+2Fc^2^)/3'
_refine_ls_weighting_scheme calc
_refine_ls_wR_factor_gt 0.0543
_refine_ls_wR_factor_ref 0.0639
_reflns_number_gt 5110
_reflns_number_total 8922
_reflns_threshold_expression I>2sigma(I)
_cod_data_source_file wm2737.cif
_cod_data_source_block I
_cod_original_cell_volume 1007.3(3)
_cod_database_code 2238077
_cod_database_fobs_code 2238077

loop_
_symmetry_equiv_pos_as_xyz
'x, y, z'
'-x, -y, -z'

loop_
_atom_site_type_symbol
_atom_site_label
_atom_site_fract_x
_atom_site_fract_y
_atom_site_fract_z
_atom_site_U_iso_or_equiv
_atom_site_adp_type
_atom_site_calc_flag
_atom_site_refinement_flags
_atom_site_occupancy
_atom_site_symmetry_multiplicity
La La1 0.42088(10) 0.52484(4) 0.35191(3) 0.00809(10) Uani d . 1 1
La La2 0.54271(10) 0.15044(4) 0.55453(3) 0.01179(12) Uani d . 1 1
La La3 0.79356(10) 0.07556(4) 0.08168(3) 0.00813(9) Uani d . 1 1
La La4 0.81948(10) 0.38287(4) 0.17100(4) 0.01151(11) Uani d . 1 1
La La51 0.93544(12) 0.03921(6) 0.37049(5) 0.01013(15) Uani d P 0.875(2) 1
La La52 0.9564(9) 0.0092(4) 0.3946(4) 0.01013(15) Uani d P 0.125(2) 1
Te Te1 0.03902(11) 0.34576(4) 0.44123(4) 0.01010(11) Uani d . 1 1
Te Te2 0.10966(12) 0.29104(6) 0.71241(4) 0.01761(14) Uani d . 1 1
Te Te3 0.22321(11) 0.24798(5) 0.00280(4) 0.00909(11) Uani d . 1 1
Te Te4 0.48089(10) 0.20819(4) 0.28804(4) 0.01029(11) Uani d . 1 1
Te Te5 0.33718(14) 0.55670(7) 0.09840(5) 0.02424(16) Uani d . 1 1
Te Te6 0.28887(10) 0.90925(4) 0.18953(3) 0.00793(10) Uani d . 1 1
O O1 0.0464(12) 0.8560(5) 0.3423(5) 0.0228(15) Uani d . 1 1
O O2 0.0751(13) 0.2551(6) 0.1077(5) 0.0248(15) Uani d . 1 1
O O3 0.0812(11) 0.3836(5) 0.3226(4) 0.0165(13) Uani d . 1 1
O O4 0.0853(11) 0.1040(5) 0.9697(4) 0.0157(13) Uani d . 1 1
O O5 0.0957(12) 0.0194(5) 0.2117(4) 0.0157(13) Uani d . 1 1
O O6 0.1285(13) 0.6544(6) 0.3738(4) 0.0217(14) Uani d . 1 1
O O7 0.1599(13) 0.5237(5) 0.1880(4) 0.0202(14) Uani d . 1 1
O O8 0.1863(14) 0.2177(6) 0.4339(5) 0.0243(15) Uani d . 1 1
O O9 0.2484(11) 0.0094(5) 0.4996(4) 0.0153(13) Uani d . 1 1
O O10 0.3008(13) 0.4396(6) 0.4992(4) 0.0238(16) Uani d . 1 1
O O11 0.3612(12) 0.2841(5) 0.6470(4) 0.0193(13) Uani d . 1 1
O O12 0.4366(11) 0.9645(5) 0.0960(4) 0.0166(12) Uani d . 1 1
O O13 0.4386(16) 0.4258(8) 0.0647(5) 0.039(2) Uani d . 1 1
O O14 0.4707(11) 0.0531(5) 0.7030(4) 0.0195(14) Uani d . 1 1
O O15 0.5313(11) 0.2219(5) 0.0575(5) 0.0253(16) Uani d . 1 1
O O16 0.5651(11) 0.3536(5) 0.2926(4) 0.0139(12) Uani d . 1 1
O O17 0.6547(11) 0.1833(5) 0.4068(4) 0.0139(12) Uani d . 1 1
O O18 0.7421(12) 0.1666(6) 0.2342(4) 0.0207(13) Uani d . 1 1
O O191 0.290(2) 0.4482(9) 0.7515(8) 0.0153(18) Uani d P 0.559(13) 1
O O192 0.382(3) 0.4438(11) 0.8010(10) 0.0153(18) Uani d P 0.441(13) 1
O O20 0.916(3) 0.4450(15) 0.0126(8) 0.032(4) Uani d P 0.50 1

loop_
_atom_site_aniso_label
_atom_site_aniso_U_11
_atom_site_aniso_U_22
_atom_site_aniso_U_33
_atom_site_aniso_U_12
_atom_site_aniso_U_13
_atom_site_aniso_U_23
La1 0.0086(2) 0.0071(2) 0.00811(18) 0.00113(17) 0.00047(17) 0.00086(15)
La2 0.0160(3) 0.0123(2) 0.0099(2) 0.0065(2) 0.0060(2) 0.00511(16)
La3 0.0085(2) 0.00864(19) 0.00750(17) 0.00180(17) 0.00207(15) 0.00023(14)
La4 0.0087(2) 0.0109(2) 0.0138(2) 0.00191(17) -0.00131(18) 0.00210(17)
La51 0.0097(2) 0.0098(3) 0.0121(3) 0.0027(2) 0.0034(2) 0.0037(2)
La52 0.0097(2) 0.0098(3) 0.0121(3) 0.0027(2) 0.0034(2) 0.0037(2)
Te1 0.0108(2) 0.0096(2) 0.0100(2) -0.0011(2) 0.00199(18) 0.00261(17)
Te2 0.0136(3) 0.0306(4) 0.0117(2) 0.0098(3) 0.0051(2) 0.0082(2)
Te3 0.0073(2) 0.0111(2) 0.00840(19) 0.0012(2) 0.00017(18) 0.00111(17)
Te4 0.0113(2) 0.0080(2) 0.0109(2) -0.00019(19) 0.00045(18) 0.00099(16)
Te5 0.0210(4) 0.0329(4) 0.0213(3) 0.0096(3) 0.0112(3) -0.0031(3)
Te6 0.0080(2) 0.0077(2) 0.00793(19) 0.00001(18) 0.00129(18) 0.00082(16)
O1 0.015(3) 0.014(3) 0.037(4) 0.002(2) -0.004(3) 0.008(3)
O2 0.028(4) 0.023(4) 0.025(3) -0.007(3) 0.019(3) -0.011(3)
O3 0.016(3) 0.019(3) 0.012(2) -0.008(2) -0.003(2) 0.008(2)
O4 0.012(3) 0.014(3) 0.019(3) -0.003(2) 0.002(2) -0.007(2)
O5 0.022(3) 0.017(3) 0.008(2) 0.010(3) 0.001(2) 0.001(2)
O6 0.026(4) 0.026(3) 0.015(3) 0.014(3) 0.003(3) 0.004(2)
O7 0.022(3) 0.020(3) 0.019(3) 0.005(3) 0.000(3) 0.006(2)
O8 0.030(4) 0.022(3) 0.022(3) 0.013(3) -0.001(3) 0.009(2)
O9 0.011(3) 0.017(3) 0.017(3) 0.000(2) -0.003(2) 0.007(2)
O10 0.024(3) 0.023(3) 0.019(3) -0.013(3) -0.007(3) 0.008(2)
O11 0.022(3) 0.013(3) 0.024(3) 0.001(3) 0.011(3) -0.004(2)
O12 0.011(3) 0.029(3) 0.012(2) 0.003(3) 0.004(2) 0.007(2)
O13 0.038(5) 0.063(6) 0.014(3) 0.035(4) -0.005(3) 0.001(3)
O14 0.015(3) 0.029(3) 0.012(2) -0.008(3) -0.005(2) 0.008(2)
O15 0.009(3) 0.014(3) 0.046(4) 0.003(2) -0.011(3) 0.002(3)
O16 0.014(3) 0.008(2) 0.020(3) 0.003(2) 0.001(2) 0.005(2)
O17 0.019(3) 0.020(3) 0.006(2) 0.006(2) 0.006(2) 0.006(2)
O18 0.022(3) 0.025(3) 0.015(2) 0.006(3) 0.005(2) -0.005(2)
O191 0.018(5) 0.011(4) 0.021(4) 0.004(4) 0.012(4) 0.002(3)
O192 0.018(5) 0.011(4) 0.021(4) 0.004(4) 0.012(4) 0.002(3)
O20 0.028(8) 0.066(11) 0.010(5) 0.026(8) 0.007(5) 0.020(6)

loop_
_atom_type_symbol
_atom_type_description
_atom_type_scat_dispersion_real
_atom_type_scat_dispersion_imag
_atom_type_scat_source
O O 0.0106 0.0060 'International Tables Vol C Tables 4.2.6.8 and 6.1.1.4'
Te Te -0.5308 1.6751 'International Tables Vol C Tables 4.2.6.8 and 6.1.1.4'
La La -0.2871 2.4523 'International Tables Vol C Tables 4.2.6.8 and 6.1.1.4'

loop_
_geom_angle_atom_site_label_1
_geom_angle_atom_site_label_2
_geom_angle_atom_site_label_3
_geom_angle_site_symmetry_1
_geom_angle_site_symmetry_3
_geom_angle
O10 La1 O6 2_666 . 100.8(2)
O10 La1 O191 2_666 2_666 97.2(3)
O6 La1 O191 . 2_666 121.3(3)
O10 La1 O16 2_666 . 99.0(2)
O6 La1 O16 . . 156.5(2)
O191 La1 O16 2_666 . 68.0(3)
O10 La1 O3 2_666 . 123.0(2)
O6 La1 O3 . . 87.4(2)
O191 La1 O3 2_666 . 126.1(3)
O16 La1 O3 . . 71.2(2)
O10 La1 O7 2_666 . 168.4(2)
O6 La1 O7 . . 75.5(2)
O191 La1 O7 2_666 . 76.1(3)
O16 La1 O7 . . 87.4(2)
O3 La1 O7 . . 68.2(2)
O10 La1 O11 2_666 2_666 73.2(2)
O6 La1 O11 . 2_666 73.3(2)
O191 La1 O11 2_666 2_666 59.6(3)
O16 La1 O11 . 2_666 125.0(2)
O3 La1 O11 . 2_666 157.5(2)
O7 La1 O11 . 2_666 95.2(2)
O10 La1 O10 2_666 . 63.2(3)
O6 La1 O10 . . 86.3(2)
O191 La1 O10 2_666 . 149.8(3)
O16 La1 O10 . . 91.4(2)
O3 La1 O10 . . 61.16(18)
O7 La1 O10 . . 126.7(2)
O11 La1 O10 2_666 . 127.04(19)
O10 La1 O192 2_666 2_666 113.7(4)
O6 La1 O192 . 2_666 111.4(4)
O191 La1 O192 2_666 2_666 17.1(4)
O16 La1 O192 . 2_666 71.3(3)
O3 La1 O192 . 2_666 115.1(3)
O7 La1 O192 . 2_666 59.1(4)
O11 La1 O192 2_666 2_666 63.8(3)
O10 La1 O192 . 2_666 162.1(4)
O10 La1 Te1 2_666 . 93.63(16)
O9 La2 O17 . . 99.5(2)
O9 La2 O11 . . 106.8(2)
O17 La2 O11 . . 122.0(2)
O9 La2 O9 . 2_656 72.4(3)
O17 La2 O9 . 2_656 72.6(2)
O11 La2 O9 . 2_656 164.7(2)
O9 La2 O1 . 2_666 128.0(2)
O17 La2 O1 . 2_666 100.2(2)
O11 La2 O1 . 2_666 102.3(2)
O9 La2 O1 2_656 2_666 68.6(2)
O9 La2 O8 . . 70.7(2)
O17 La2 O8 . . 67.6(2)
O11 La2 O8 . . 73.9(2)
O9 La2 O8 2_656 . 118.8(2)
O1 La2 O8 2_666 . 160.4(2)
O9 La2 O14 . . 72.04(19)
O17 La2 O14 . . 161.3(2)
O11 La2 O14 . . 76.7(2)
O9 La2 O14 2_656 . 88.8(2)
O1 La2 O14 2_666 . 74.1(2)
O8 La2 O14 . . 122.3(2)
O9 La2 O6 . 2_666 173.5(2)
O17 La2 O6 . 2_666 82.1(2)
O11 La2 O6 . 2_666 67.3(2)
O9 La2 O6 2_656 2_666 114.1(2)
O1 La2 O6 2_666 2_666 57.4(2)
O8 La2 O6 . 2_666 104.5(2)
O14 La2 O6 . 2_666 108.17(17)
O15 La3 O18 . . 68.9(2)
O15 La3 O12 . 1_545 87.2(2)
O18 La3 O12 . 1_545 83.6(2)
O15 La3 O5 . 1_655 137.5(2)
O18 La3 O5 . 1_655 70.7(2)
O12 La3 O5 1_545 1_655 100.8(2)
O15 La3 O4 . 2_656 150.80(19)
O18 La3 O4 . 2_656 134.4(2)
O12 La3 O4 1_545 2_656 80.0(2)
O5 La3 O4 1_655 2_656 71.1(2)
O15 La3 O4 . 1_654 103.2(2)
O18 La3 O4 . 1_654 134.4(2)
O12 La3 O4 1_545 1_654 141.94(19)
O5 La3 O4 1_655 1_654 95.7(2)
O4 La3 O4 2_656 1_654 73.3(2)
O15 La3 O12 . 2_665 75.3(2)
O18 La3 O12 . 2_665 140.1(2)
O12 La3 O12 1_545 2_665 77.4(2)
O5 La3 O12 1_655 2_665 147.1(2)
O4 La3 O12 2_656 2_665 76.3(2)
O4 La3 O12 1_654 2_665 70.38(19)
O15 La3 O2 . 1_655 72.9(2)
O18 La3 O2 . 1_655 74.6(2)
O12 La3 O2 1_545 1_655 154.5(2)
O5 La3 O2 1_655 1_655 84.6(2)
O4 La3 O2 2_656 1_655 124.9(2)
O4 La3 O2 1_654 1_655 60.6(2)
O12 La3 O2 2_665 1_655 111.4(2)
O15 La3 Te3 . 1_655 84.65(18)
O18 La3 Te3 . 1_655 104.67(17)
O12 La3 Te3 1_545 1_655 165.27(13)
O5 La3 Te3 1_655 1_655 93.53(16)
O4 La3 Te3 2_656 1_655 101.55(16)
O4 La3 Te3 1_654 1_655 30.83(13)
O12 La3 Te3 2_665 1_655 88.70(14)
O2 La3 Te3 1_655 1_655 30.10(14)
O3 La4 O2 1_655 1_655 87.2(2)
O3 La4 O191 1_655 2_666 81.8(3)
O2 La4 O191 1_655 2_666 158.2(3)
O3 La4 O16 1_655 . 71.8(2)
O2 La4 O16 1_655 . 126.8(2)
O191 La4 O16 2_666 . 67.2(3)
O3 La4 O7 1_655 1_655 70.2(2)
O2 La4 O7 1_655 1_655 88.0(2)
O191 La4 O7 2_666 1_655 70.6(3)
O16 La4 O7 . 1_655 125.9(2)
O3 La4 O13 1_655 . 153.1(3)
O2 La4 O13 1_655 . 119.0(2)
O191 La4 O13 2_666 . 75.2(3)
O16 La4 O13 . . 86.4(3)
O7 La4 O13 1_655 . 113.6(3)
O3 La4 O192 1_655 2_666 100.2(4)
O2 La4 O192 1_655 2_666 159.8(4)
O191 La4 O192 2_666 2_666 18.4(4)
O16 La4 O192 . 2_666 73.4(4)
O7 La4 O192 1_655 2_666 77.0(4)
O13 La4 O192 . 2_666 57.4(4)
O3 La4 O20 1_655 . 129.1(4)
O2 La4 O20 1_655 . 71.6(4)
O191 La4 O20 2_666 . 101.1(5)
O16 La4 O20 . . 155.9(3)
O7 La4 O20 1_655 . 63.5(4)
O13 La4 O20 . . 70.0(4)
O192 La4 O20 2_666 . 89.4(5)
O3 La4 O15 1_655 . 131.0(2)
O2 La4 O15 1_655 . 71.4(2)
O191 La4 O15 2_666 . 129.5(3)
O16 La4 O15 . . 86.3(2)
O7 La4 O15 1_655 . 147.7(2)
O13 La4 O15 . . 60.4(3)
O192 La4 O15 2_666 . 115.1(4)
O20 La4 O15 . . 85.9(4)
O3 La4 O18 1_655 . 73.59(18)
O2 La4 O18 1_655 . 68.6(2)
O191 La4 O18 2_666 . 125.1(3)
O16 La4 O18 . . 58.79(19)
O7 La4 O18 1_655 . 137.49(19)
O13 La4 O18 . . 108.8(3)
O192 La4 O18 2_666 . 131.5(4)
O20 La4 O18 . . 132.5(4)
O15 La4 O18 . . 57.66(18)
O9 La51 O9 1_655 2_656 71.9(3)
La52 La51 O1 . 1_645 49.1(5)
O9 La51 O1 1_655 1_645 72.2(2)
O9 La51 O1 2_656 1_645 90.2(2)
La52 La51 O14 . 2_656 92.8(5)
O9 La51 O14 1_655 2_656 134.6(2)
O9 La51 O14 2_656 2_656 73.25(19)
O1 La51 O14 1_645 2_656 79.9(2)
La52 La51 O17 . . 119.8(6)
O9 La51 O17 1_655 . 115.9(2)
O9 La51 O17 2_656 . 71.7(2)
O1 La51 O17 1_645 . 155.0(2)
O14 La51 O17 2_656 . 78.4(2)
La52 La51 O8 . 1_655 111.1(5)
O9 La51 O8 1_655 1_655 71.0(2)
O9 La51 O8 2_656 1_655 105.4(2)
O1 La51 O8 1_645 1_655 132.6(2)
O14 La51 O8 2_656 1_655 147.3(2)
O17 La51 O8 . 1_655 70.5(2)
La52 La51 O5 . 1_655 117.6(5)
O9 La51 O5 1_655 1_655 109.5(2)
O9 La51 O5 2_656 1_655 159.6(2)
O1 La51 O5 1_645 1_655 71.5(2)
O14 La51 O5 2_656 1_655 94.0(2)
O17 La51 O5 . 1_655 122.32(18)
O8 La51 O5 1_655 1_655 94.0(2)
O9 La51 O18 1_655 . 149.6(2)
O9 La51 O18 2_656 . 125.3(2)
O1 La51 O18 1_645 . 126.6(2)
O14 La51 O18 2_656 . 75.5(2)
O17 La51 O18 . . 58.70(18)
O8 La51 O18 1_655 . 79.75(19)
O5 La51 O18 1_655 . 64.02(19)
O9 La52 O9 1_655 2_656 86.2(3)
O9 La52 O1 1_655 1_645 86.6(3)
O9 La52 O1 2_656 1_645 108.8(4)
O9 La52 O14 1_655 2_656 156.7(4)
O9 La52 O14 2_656 2_656 76.7(3)
O1 La52 O14 1_645 2_656 84.1(3)
O9 La52 O8 1_655 1_655 71.1(3)
O9 La52 O8 2_656 1_655 106.8(3)
O1 La52 O8 1_645 1_655 136.2(3)
O14 La52 O8 2_656 1_655 128.9(3)
O9 La52 O17 1_655 . 117.3(3)
O9 La52 O17 2_656 . 69.9(3)
O1 La52 O17 1_645 . 155.5(3)
O14 La52 O17 2_656 . 71.7(2)
O8 La52 O17 1_655 . 62.9(2)
O9 La52 O5 1_655 1_655 110.9(3)
O9 La52 O5 2_656 1_655 162.5(3)
O1 La52 O5 1_645 1_655 70.1(3)
O14 La52 O5 2_656 1_655 85.8(2)
O8 La52 O5 1_655 1_655 83.1(2)
O17 La52 O5 . 1_655 103.5(2)
O10 Te1 O8 . . 100.6(3)
O10 Te1 O3 . . 89.4(3)
O8 Te1 O3 . . 96.2(3)
O11 Te2 O6 . 2_566 102.3(3)
O11 Te2 O1 . 2_566 95.2(3)
O6 Te2 O1 2_566 2_566 86.7(3)
O11 Te2 O191 . . 78.0(4)
O6 Te2 O191 2_566 . 90.4(4)
O1 Te2 O191 2_566 . 171.9(4)
O11 Te2 O192 . . 79.9(4)
O6 Te2 O192 2_566 . 108.0(4)
O1 Te2 O192 2_566 . 165.2(4)
O191 Te2 O192 . . 18.3(4)
O15 Te3 O2 . . 101.3(3)
O15 Te3 O4 . 1_554 99.7(3)
O2 Te3 O4 . 1_554 88.2(3)
O15 Te3 O13 . . 73.6(3)
O2 Te3 O13 . . 89.1(3)
O4 Te3 O13 1_554 . 172.1(2)
O16 Te4 O17 . . 99.0(3)
O16 Te4 O18 . . 94.0(3)
O17 Te4 O18 . . 88.6(3)
O13 Te5 O7 . . 101.0(4)
O13 Te5 O20 . 2_665 95.8(6)
O7 Te5 O20 . 2_665 100.5(5)
O13 Te5 O192 . 2_666 80.4(5)
O7 Te5 O192 . 2_666 86.2(5)
O20 Te5 O192 2_665 2_666 172.9(6)
O5 Te6 O14 1_565 2_666 96.7(3)
O5 Te6 O12 1_565 . 99.5(3)
O14 Te6 O12 2_666 . 100.2(3)
Te2 O1 La52 2_566 1_465 140.8(4)
Te2 O1 La51 2_566 1_465 139.5(3)
La52 O1 La51 1_465 1_465 11.06(15)
Te2 O1 La2 2_566 2_666 113.0(3)
La52 O1 La2 1_465 2_666 100.1(3)
La51 O1 La2 1_465 2_666 105.8(2)
Te3 O2 La4 . 1_455 133.6(4)
Te3 O2 La3 . 1_455 104.2(3)
La4 O2 La3 1_455 1_455 101.3(3)
Te1 O3 La4 . 1_455 134.1(3)
Te1 O3 La1 . . 107.3(2)
La4 O3 La1 1_455 . 113.3(2)
Te3 O4 La3 1_556 2_656 139.3(3)
Te3 O4 La3 1_556 1_456 106.1(3)
La3 O4 La3 2_656 1_456 106.7(2)
Te6 O5 La3 1_545 1_455 121.3(3)
Te6 O5 La51 1_545 1_455 119.3(3)
La3 O5 La51 1_455 1_455 109.6(3)
Te6 O5 La52 1_545 1_455 109.8(3)
La3 O5 La52 1_455 1_455 117.1(3)
La51 O5 La52 1_455 1_455 9.51(11)
Te2 O6 La1 2_566 . 131.9(3)
Te2 O6 La2 2_566 2_666 101.1(3)
La1 O6 La2 . 2_666 100.1(2)
Te5 O7 La4 . 1_455 128.2(3)
Te5 O7 La1 . . 112.1(3)
La4 O7 La1 1_455 . 108.2(2)
Te1 O8 La51 . 1_455 120.8(3)
Te1 O8 La2 . . 129.5(3)
La51 O8 La2 1_455 . 100.7(2)
Te1 O8 La52 . 1_455 127.0(4)
La51 O8 La52 1_455 1_455 10.27(10)
La2 O8 La52 . 1_455 91.0(2)
La52 O9 La52 1_455 2_656 93.8(3)
La52 O9 La2 1_455 . 126.6(3)
La52 O9 La2 2_656 . 108.6(3)
La52 O9 La51 1_455 1_455 10.31(16)
La52 O9 La51 2_656 1_455 99.6(3)
La2 O9 La51 . 1_455 116.4(3)
La52 O9 La51 1_455 2_656 101.2(3)
La52 O9 La51 2_656 2_656 11.21(15)
La2 O9 La51 . 2_656 109.7(2)
La51 O9 La51 1_455 2_656 108.1(3)
La52 O9 La2 1_455 2_656 103.2(3)
La52 O9 La2 2_656 2_656 117.3(3)
La2 O9 La2 . 2_656 107.6(3)
La51 O9 La2 1_455 2_656 107.5(2)
La51 O9 La2 2_656 2_656 107.1(2)
Te1 O10 La1 . 2_666 139.7(3)
Te1 O10 La1 . . 102.0(2)
La1 O10 La1 2_666 . 116.8(3)
Te2 O11 La2 . . 138.5(3)
Te2 O11 La1 . 2_666 111.5(3)
La2 O11 La1 . 2_666 110.0(3)
Te6 O12 La3 . 1_565 140.4(3)
Te6 O12 La3 . 2_665 117.0(3)
La3 O12 La3 1_565 2_665 102.6(2)
Te5 O13 Te3 . . 133.3(4)
Te5 O13 La4 . . 113.8(4)
Te3 O13 La4 . . 104.4(3)
Te6 O14 La51 2_666 2_656 149.0(3)
Te6 O14 La52 2_666 2_656 157.7(4)
La51 O14 La52 2_656 2_656 11.98(12)
Te6 O14 La2 2_666 . 112.9(3)
La51 O14 La2 2_656 . 97.73(17)
La52 O14 La2 2_656 . 87.0(2)
Te3 O15 La3 . . 141.2(3)
Te3 O15 La4 . . 119.0(3)
La3 O15 La4 . . 99.34(19)
Te4 O16 La1 . . 137.7(3)
Te4 O16 La4 . . 109.3(3)
La1 O16 La4 . . 110.7(2)
Te4 O17 La2 . . 133.5(3)
Te4 O17 La51 . . 105.0(2)
La2 O17 La51 . . 106.5(2)
Te4 O17 La52 . . 112.6(3)
La2 O17 La52 . . 97.1(2)
La51 O17 La52 . . 9.40(11)
Te4 O18 La3 . . 135.8(3)
Te4 O18 La51 . . 97.8(3)
La3 O18 La51 . . 105.6(2)
Te4 O18 La4 . . 92.0(3)
La3 O18 La4 . . 92.5(2)
La51 O18 La4 . . 141.2(2)
O192 O191 Te2 . . 104.8(14)
O192 O191 La1 . 2_666 99.9(15)
Te2 O191 La1 . 2_666 108.9(5)
O192 O191 La4 . 2_666 86.4(13)
Te2 O191 La4 . 2_666 133.7(6)
La1 O191 La4 2_666 2_666 113.2(4)
O191 O192 Te5 . 2_666 165.3(18)
O191 O192 Te2 . . 56.9(12)
Te5 O192 Te2 2_666 . 129.3(7)
O191 O192 La4 . 2_666 75.2(13)
Te5 O192 La4 2_666 2_666 108.3(6)
Te2 O192 La4 . 2_666 115.3(6)
O191 O192 La1 . 2_666 63.0(14)
Te5 O192 La1 2_666 2_666 102.4(6)
Te2 O192 La1 . 2_666 92.3(5)
La4 O192 La1 2_666 2_666 102.7(5)
O20 O20 Te5 2_765 2_665 95.3(9)
O20 O20 La4 2_765 . 133.2(12)
Te5 O20 La4 2_665 . 120.3(8)

loop_
_geom_bond_atom_site_label_1
_geom_bond_atom_site_label_2
_geom_bond_site_symmetry_2
_geom_bond_distance
La1 O10 2_666 2.400(6)
La1 O6 . 2.435(7)
La1 O191 2_666 2.448(12)
La1 O16 . 2.485(6)
La1 O3 . 2.502(6)
La1 O7 . 2.539(6)
La1 O11 2_666 2.647(6)
La1 O10 . 2.652(7)
La1 O192 2_666 2.706(15)
La2 O9 . 2.345(6)
La2 O17 . 2.400(6)
La2 O11 . 2.441(6)
La2 O9 2_656 2.528(7)
La2 O1 2_666 2.531(6)
La2 O8 . 2.643(6)
La2 O14 . 2.651(6)
La2 O6 2_666 2.985(7)
La3 O15 . 2.447(6)
La3 O18 . 2.454(6)
La3 O12 1_545 2.456(6)
La3 O5 1_655 2.477(6)
La3 O4 2_656 2.489(7)
La3 O4 1_654 2.557(7)
La3 O12 2_665 2.633(5)
La3 O2 1_655 2.655(7)
La4 O3 1_655 2.398(5)
La4 O2 1_655 2.453(8)
La4 O191 2_666 2.476(11)
La4 O16 . 2.513(7)
La4 O7 1_655 2.516(7)
La4 O13 . 2.522(7)
La4 O192 2_666 2.556(15)
La4 O20 . 2.626(13)
La4 O15 . 2.733(6)
La4 O18 . 2.995(7)
La51 O9 1_655 2.393(6)
La51 O9 2_656 2.420(7)
La51 O1 1_645 2.446(7)
La51 O14 2_656 2.521(6)
La51 O17 . 2.565(7)
La51 O8 1_655 2.589(7)
La51 O5 1_655 2.612(6)
La51 O18 . 2.763(7)
La52 O9 1_655 2.023(7)
La52 O9 2_656 2.107(9)
La52 O1 1_645 2.131(9)
La52 O14 2_656 2.604(7)
La52 O8 1_655 2.829(9)
La52 O17 . 2.872(8)
La52 O5 1_655 2.902(8)
Te1 O10 . 1.861(6)
Te1 O8 . 1.864(7)
Te1 O3 . 1.872(6)
Te2 O11 . 1.857(7)
Te2 O6 2_566 1.866(6)
Te2 O1 2_566 2.032(7)
Te2 O191 . 2.156(11)
Te2 O192 . 2.488(14)
Te3 O15 . 1.841(6)
Te3 O2 . 1.861(7)
Te3 O4 1_554 1.919(6)
Te3 O13 . 2.496(10)
Te4 O16 . 1.863(6)
Te4 O17 . 1.871(5)
Te4 O18 . 1.877(7)
Te5 O13 . 1.831(9)
Te5 O7 . 1.845(7)
Te5 O20 2_665 1.936(13)
Te5 O192 2_666 1.945(15)
Te6 O5 1_565 1.859(7)
Te6 O14 2_666 1.866(5)
Te6 O12 . 1.883(6)
O1 Te2 2_566 2.032(7)
O1 La52 1_465 2.131(9)
O1 La51 1_465 2.446(7)
O1 La2 2_666 2.531(6)
O2 La4 1_455 2.453(8)
O2 La3 1_455 2.655(7)
O3 La4 1_455 2.398(5)
O4 Te3 1_556 1.919(6)
O4 La3 2_656 2.489(7)
O4 La3 1_456 2.557(7)
O5 Te6 1_545 1.859(7)
O5 La3 1_455 2.477(6)
O5 La51 1_455 2.612(6)
O5 La52 1_455 2.902(8)
O6 Te2 2_566 1.866(6)
O6 La2 2_666 2.985(7)
O7 La4 1_455 2.516(7)
O8 La51 1_455 2.589(7)
O8 La52 1_455 2.829(9)
O9 La52 1_455 2.023(7)
O9 La52 2_656 2.107(9)
O9 La51 1_455 2.393(6)
O9 La51 2_656 2.420(7)
O9 La2 2_656 2.528(7)
O10 La1 2_666 2.400(6)
O11 La1 2_666 2.647(6)
O12 La3 1_565 2.456(6)
O12 La3 2_665 2.633(5)
O14 Te6 2_666 1.866(5)
O14 La51 2_656 2.521(6)
O14 La52 2_656 2.604(7)
O191 O192 . 0.808(16)
O191 La1 2_666 2.448(12)
O191 La4 2_666 2.476(11)
O192 Te5 2_666 1.945(15)
O192 La4 2_666 2.556(15)
O192 La1 2_666 2.706(15)
O20 O20 2_765 1.75(4)
O20 Te5 2_665 1.936(13)
